data_1000174
loop_
_publ_author_name
'Ferey, G'
'le Blanc, M'
'de Pape, R'

_publ_section_title
;
Crystal Structure of the Ordered Pyrochlore N H~4~ Fe(II) Fe(III) F~6~
Structural Correlations with Fe~2~ F~5~ (H~2~ O)~2~ and Its Dehydration
Product Fe~2~ F~5~ H~2~ O
;
_journal_coden_ASTM JSSCBI
_journal_name_full 'Journal of Solid State Chemistry'
_journal_page_first 1
_journal_page_last 7
_journal_paper_doi 10.1016/0022-4596(81)90352-2
_journal_volume 40
_journal_year 1981
_chemical_formula_structural 'N H4 Fe2 F6'
_chemical_formula_sum 'F6 Fe2 H4 N'
_chemical_name_systematic 'Ammonium iron iron(III) fluoride'
_space_group_IT_number 62
_symmetry_cell_setting orthorhombic
_symmetry_Int_Tables_number 62
_symmetry_space_group_name_Hall '-P 2ac 2n'
_symmetry_space_group_name_H-M 'P n m a'
_cell_angle_alpha 90
_cell_angle_beta 90
_cell_angle_gamma 90
_cell_formula_units_Z 4
_cell_length_a 7.045(4)
_cell_length_b 7.454(4)
_cell_length_c 10.116(6)
_cell_volume 531.2
_exptl_crystal_density_meas 3.1
_refine_ls_R_factor_all 0.024
_cod_original_formula_sum 'H4 F6 Fe2 N'
_cod_database_code 1000174

loop_
_symmetry_equiv_pos_as_xyz
x,y,z
1/2+x,1/2-y,1/2-z
-x,1/2+y,-z
1/2-x,-y,1/2+z
-x,-y,-z
1/2-x,1/2+y,1/2+z
x,1/2-y,z
1/2+x,y,1/2-z

loop_
_atom_site_label
_atom_site_type_symbol
_atom_site_symmetry_multiplicity
_atom_site_Wyckoff_symbol
_atom_site_fract_x
_atom_site_fract_y
_atom_site_fract_z
_atom_site_occupancy
_atom_site_attached_hydrogens
_atom_site_calc_flag
N1 N3- 4 c 0.0028(6) 0.25 0.6208(5) 1. 4 d
Fe1 Fe3+ 4 a 0. 0. 0. 1. 0 d
Fe2 Fe2+ 4 c 0.2043(1) 0.25 0.2681(1) 1. 0 d
F1 F1- 4 c -0.0627(2) 0.25 0.3398(1) 1. 0 d
F2 F1- 4 c 0.0633(2) 0.25 0.9671(2) 1. 0 d
F3 F1- 8 d 0.1267(2) 0.4901(1) 0.1668(1) 1. 0 d
F4 F1- 8 d 0.7655(1) 0.4368(2) 0.0825(1) 1. 0 d

loop_
_atom_type_symbol
_atom_type_oxidation_number
N3- -3.000
Fe3+ 3.000
Fe2+ 2.000
F1- -1.000
H1+ 1.000
